data_4320149
loop_
_publ_author_name
'Bruce D. James'
'Margarita Bakalova'
'John Liesegang'
'William Michael Reiff'
'Brian W. Skelton'
'Allan H. White'

_publ_contact_author_address
;
   Department of Chemistry
   University of Western Australia
   35 Stirling Hwy,
   Crawley,
   Western Australia 6009,
   Australia
;
_publ_contact_author_email bws@crystal.uwa.edu.au
_publ_contact_author_fax (+61)_08_9380_1118
_publ_contact_author_name 'Skelton, B. W.'
_publ_contact_author_phone (+61)_08-9380_3481
_publ_section_title
;
 Isolation and Detailed Characterization of the trans-[(H2O)2FeCl4]-
 Anion: Stabilization of Novel Iron(III) Species by Large Organic Cations
;
_journal_name_full 'Inorganic Chemistry'
_journal_page_first 4617
_journal_page_last 4622
_journal_paper_doi 10.1021/ic001264p
_journal_volume 40
_journal_year 2001
_chemical_formula_sum 'C2 H12 Cl5 Fe N2 O'
_chemical_formula_weight 313.24
_space_group_IT_number 19
_symmetry_cell_setting orthorhombic
_symmetry_space_group_name_Hall 'P 2ac 2ab'
_symmetry_space_group_name_H-M 'P 21 21 21'
_cell_angle_alpha 90.00000
_cell_angle_beta 90.00000
_cell_angle_gamma 90.00000
_cell_formula_units_Z 4
_cell_length_a 14.531(6)
_cell_length_b 10.772(4)
_cell_length_c 6.888(2)
_cell_measurement_reflns_used 6
_cell_measurement_temperature 293
_cell_measurement_theta_max 31.0
_cell_measurement_theta_min 26.1
_cell_volume 1078.2(7)
_computing_cell_refinement 'Syntex  software'
_computing_data_collection 'Syntex  software'
_computing_data_reduction xtal
_computing_molecular_graphics xtal
_computing_publication_material 'xtal BONDLA CIFIO'
_computing_structure_refinement xtal
_computing_structure_solution xtal
_diffrn_ambient_temperature 293
_diffrn_measurement_device_type
;
  Syntex P21 diffractometer
;
_diffrn_measurement_method '2\q-\w scans'
_diffrn_radiation_detector 'scintillation counter'
_diffrn_radiation_monochromator graphite
_diffrn_radiation_source 'sealed tube'
_diffrn_radiation_type 'Mo K\a'
_diffrn_radiation_wavelength .71073
_diffrn_reflns_limit_h_max 18
_diffrn_reflns_limit_h_min 0
_diffrn_reflns_limit_k_max 15
_diffrn_reflns_limit_k_min 0
_diffrn_reflns_limit_l_max 9
_diffrn_reflns_limit_l_min 0
_diffrn_reflns_number 1793
_diffrn_reflns_theta_max 30
_diffrn_standards_decay_% 0
_diffrn_standards_interval_time 60
_diffrn_standards_number 6
_exptl_absorpt_coefficient_mu 2.59
_exptl_absorpt_correction_T_max .72
_exptl_absorpt_correction_T_min .61
_exptl_absorpt_correction_type analytical
_exptl_absorpt_process_details
;
 XTAL absorb             
;
_exptl_crystal_colour orange
_exptl_crystal_density_diffrn 1.93
_exptl_crystal_description prism
_exptl_crystal_F_000 628
_exptl_crystal_size_max 0.24
_exptl_crystal_size_mid 0.18
_exptl_crystal_size_min 0.18
_refine_diff_density_max .4
_refine_diff_density_min -.5
_refine_ls_goodness_of_fit_all 1.338
_refine_ls_goodness_of_fit_ref 1.388
_refine_ls_hydrogen_treatment noref
_refine_ls_matrix_type full
_refine_ls_number_constraints 0
_refine_ls_number_parameters 101
_refine_ls_number_reflns 1295
_refine_ls_number_restraints 0
_refine_ls_R_factor_all .054
_refine_ls_R_factor_gt .033
_refine_ls_shift/su_max .059
_refine_ls_shift/su_mean .0064
_refine_ls_structure_factor_coef F
_refine_ls_weighting_scheme sigma
_refine_ls_wR_factor_all .037
_refine_ls_wR_factor_ref .032
_reflns_limit_h_max 18
_reflns_limit_h_min 0
_reflns_limit_k_max 15
_reflns_limit_k_min 0
_reflns_limit_l_max 9
_reflns_limit_l_min 0
_reflns_number_gt 1295
_reflns_number_observed 1295
_reflns_number_total 1793
_reflns_threshold_expression 'I    > 3.00 sig(I   )'
_cod_data_source_file ic001264p_2.cif
_cod_data_source_block enfecl
_cod_original_sg_symbol_Hall p_2ac_2ab
_cod_original_formula_sum 'C2 H12 Cl5 Fe1 N2 O1'
_cod_database_code 4320149

loop_
_symmetry_equiv_pos_as_xyz
+x,+y,+z
1/2-x,-y,1/2+z
1/2+x,1/2-y,-z
-x,1/2+y,1/2-z

loop_
_atom_site_label
_atom_site_fract_x
_atom_site_fract_y
_atom_site_fract_z
_atom_site_U_iso_or_equiv
_atom_site_adp_type
_atom_site_calc_flag
_atom_site_calc_attached_atom
_atom_site_occupancy
_atom_site_disorder_assembly
_atom_site_disorder_group
Fe .37091(6) .27088(6) .48547(10) .0248(3) Uani ? ? 1.00000 ? ?
Cl1 .48780(9) .13493(13) .5998(2) .0322(8) Uani ? ? 1.00000 ? ?
Cl2 .25882(9) .13056(14) .6059(2) .0334(8) Uani ? ? 1.00000 ? ?
Cl3 .25282(9) .41839(14) .4254(2) .0349(8) Uani ? ? 1.00000 ? ?
Cl4 .48499(9) .41450(13) .4040(2) .0334(8) Uani ? ? 1.00000 ? ?
Cl5 .36633(12) .18641(12) .17432(17) .0364(7) Uani ? ? 1.00000 ? ?
O6 .3780(3) .3494(3) .7768(5) .039(2) Uani ? ? 1.00000 ? ?
N1 .6243(4) .3796(4) .7737(6) .037(2) Uani ? ? 1.00000 ? ?
C2 .6111(4) .3432(5) .9781(8) .038(3) Uani ? ? 1.00000 ? ?
C3 .6284(5) .2090(4) 1.0058(7) .038(3) Uani ? ? 1.00000 ? ?
N4 .6133(3) .1701(4) 1.2094(7) .035(3) Uani ? ? 1.00000 ? ?
H1a .68531 .36287 .73336 .05300 Uiso ? ? 1.00000 ? ?
H1b .58241 .33512 .69197 .05300 Uiso ? ? 1.00000 ? ?
H1c .61254 .46709 .75499 .05300 Uiso ? ? 1.00000 ? ?
H2a .65197 .39010 1.05759 .04700 Uiso ? ? 1.00000 ? ?
H2b .54907 .36235 1.01619 .04700 Uiso ? ? 1.00000 ? ?
H3a .58787 .16250 .92253 .04900 Uiso ? ? 1.00000 ? ?
H3b .69027 .19050 .96876 .04900 Uiso ? ? 1.00000 ? ?
H4a .65355 .21573 1.29329 .04900 Uiso ? ? 1.00000 ? ?
H4b .55115 .18773 1.24707 .04900 Uiso ? ? 1.00000 ? ?
H4c .62433 .08390 1.22802 .04900 Uiso ? ? 1.00000 ? ?
H6a .36487 .30354 .88874 .04600 Uiso ? ? 1.00000 ? ?
H6b .34142 .41912 .79317 .04600 Uiso ? ? 1.00000 ? ?

loop_
_atom_site_aniso_label
_atom_site_aniso_U_11
_atom_site_aniso_U_22
_atom_site_aniso_U_33
_atom_site_aniso_U_12
_atom_site_aniso_U_13
_atom_site_aniso_U_23
Fe .0261(3) .0243(3) .0241(3) .0017(4) -.0003(4) .0006(3)
Cl1 .0299(7) .0284(8) .0383(8) .0036(6) -.0040(7) .0044(7)
Cl2 .0285(7) .0300(8) .0418(9) -.0001(6) .0079(7) .0056(7)
Cl3 .0343(8) .0311(8) .0392(9) .0082(6) .0007(6) .0084(8)
Cl4 .0295(7) .0276(8) .0429(8) -.0025(6) .0052(7) .0047(7)
Cl5 .0487(8) .0358(7) .0249(6) .0037(8) -.0003(8) -.0049(5)
O6 .061(3) .030(2) .0253(18) .009(2) .003(2) -.0022(16)
N1 .050(3) .031(2) .028(2) -.006(3) -.002(3) -.001(2)
C2 .058(4) .030(3) .026(3) .007(3) -.005(3) .000(2)
C3 .060(3) .031(3) .025(2) -.002(4) .004(4) .003(2)
N4 .048(3) .026(2) .032(2) -.010(2) -.004(2) -.000(2)

loop_
_atom_type_symbol
_atom_type_description
_atom_type_oxidation_number
_atom_type_number_in_cell
_atom_type_scat_dispersion_real
_atom_type_scat_dispersion_imag
_atom_type_scat_source
C ? 0 8 .002 .002 'Int Tables Vol IV Tables 2.2B and 2.3.1'
H ? 0 48 0 0 'Int Tables Vol IV Tables 2.2B and 2.3.1'
Cl ? 0 20 .132 .159 'Int Tables Vol IV Tables 2.2B and 2.3.1'
Fe ? 0 4 .301 .845 'Int Tables Vol IV Tables 2.2B and 2.3.1'
N ? 0 8 .004 .003 'Int Tables Vol IV Tables 2.2B and 2.3.1'
O ? 0 4 .008 .006 'Int Tables Vol IV Tables 2.2B and 2.3.1'

loop_
_diffrn_attenuator_code
_diffrn_attenuator_scale
? ?

loop_
_geom_angle_atom_site_label_1
_geom_angle_atom_site_label_2
_geom_angle_atom_site_label_3
_geom_angle_site_symmetry_1
_geom_angle_site_symmetry_2
_geom_angle_site_symmetry_3
_geom_angle
_geom_angle_publ_flag
Cl1 Fe Cl2 . . . 88.98(6) ?
Cl1 Fe Cl3 . . . 170.48(6) ?
Cl1 Fe Cl4 . . . 88.88(6) ?
Cl1 Fe Cl5 . . . 94.85(6) ?
Cl1 Fe O6 . . . 84.30(11) ?
Cl1 Fe N1 . . . 53.78(7) ?
Cl1 Fe C2 . . . 50.46(7) ?
Cl1 Fe H1b . . . 49.58(4) ?
Cl1 Fe H1c . . . 66.11(5) ?
Cl1 Fe H6a . . . 76.78(4) ?
Cl1 Fe H6b . . . 102.64(5) ?
Cl1 Fe Fe . . '1 554' 109.35(4) ?
Cl1 Fe N4 . . '1 554' 51.95(8) ?
Cl1 Fe H2b . . '1 554' 87.68(5) ?
Cl1 Fe H4a . . '1 554' 48.92(4) ?
Cl1 Fe H4b . . '1 554' 54.27(4) ?
Cl1 Fe H6a . . '1 554' 113.44(5) ?
Cl1 Fe Fe . . '1 556' 70.65(4) ?
Cl1 Fe Cl5 . . '1 556' 64.44(5) ?
Cl1 Fe Fe . . '2 554' 90.42(5) ?
Cl1 Fe Fe . . 2 73.05(5) ?
Cl1 Fe Fe . . '2 564' 163.81(4) ?
Cl1 Fe Fe . . '2 565' 129.27(5) ?
Cl1 Fe Cl3 . . '2 565' 118.83(5) ?
Cl1 Fe Fe . . '3 456' 131.74(4) ?
Cl1 Fe N1 . . '3 456' 119.90(7) ?
Cl1 Fe C3 . . '3 456' 140.49(7) ?
Cl1 Fe H1a . . '3 456' 116.83(5) ?
Cl1 Fe H3b . . '3 456' 140.52(5) ?
Cl1 Fe C3 . . '3 457' 107.44(8) ?
Cl1 Fe N4 . . '3 457' 123.10(8) ?
Cl1 Fe H4a . . '3 457' 121.64(5) ?
Cl1 Fe H4c . . '3 457' 130.95(5) ?
Cl1 Fe Fe . . '3 556' 40.52(4) ?
Cl1 Fe Fe . . '4 645' 47.73(4) ?
Cl1 Fe Cl4 . . '4 645' 54.59(5) ?
Cl1 Fe Fe . . '4 646' 16.28(4) ?
Cl1 Fe N1 . . '4 646' 45.12(8) ?
Cl1 Fe C2 . . '4 646' 47.73(8) ?
Cl1 Fe H1c . . '4 646' 41.92(4) ?
Cl1 Fe H2a . . '4 646' 57.92(4) ?
Cl1 Fe Fe . . '4 655' 103.52(5) ?
Cl1 Fe Fe . . '4 656' 85.65(5) ?
Cl1 Fe C3 . . '4 656' 127.62(9) ?
Cl1 Fe N4 . . '4 656' 130.52(8) ?
Cl1 Fe H3a . . '4 656' 117.08(5) ?
Cl1 Fe H4c . . '4 656' 133.13(5) ?
Cl2 Fe Cl3 . . . 89.49(6) ?
Cl2 Fe Cl4 . . . 173.43(7) ?
Cl2 Fe Cl5 . . . 93.05(6) ?
Cl2 Fe O6 . . . 87.57(11) ?
Cl2 Fe N1 . . . 126.45(7) ?
Cl2 Fe C2 . . . 110.26(8) ?
Cl2 Fe H1b . . . 126.46(5) ?
Cl2 Fe H1c . . . 133.71(5) ?
Cl2 Fe H6a . . . 73.25(4) ?
Cl2 Fe H6b . . . 89.62(5) ?
Cl2 Fe Fe . . '1 554' 110.47(4) ?
Cl2 Fe N4 . . '1 554' 125.22(8) ?
Cl2 Fe H2b . . '1 554' 146.17(5) ?
Cl2 Fe H4a . . '1 554' 131.82(5) ?
Cl2 Fe H4b . . '1 554' 124.05(5) ?
Cl2 Fe H6a . . '1 554' 112.83(5) ?
Cl2 Fe Fe . . '1 556' 69.53(4) ?
Cl2 Fe Cl5 . . '1 556' 61.78(5) ?
Cl2 Fe Fe . . '2 554' 49.79(4) ?
Cl2 Fe Fe . . 2 16.03(4) ?
Cl2 Fe Fe . . '2 564' 106.14(5) ?
Cl2 Fe Fe . . '2 565' 86.12(5) ?
Cl2 Fe Cl3 . . '2 565' 88.10(5) ?
Cl2 Fe Fe . . '3 456' 42.77(4) ?
Cl2 Fe N1 . . '3 456' 48.36(7) ?
Cl2 Fe C3 . . '3 456' 77.03(8) ?
Cl2 Fe H1a . . '3 456' 48.85(4) ?
Cl2 Fe H3b . . '3 456' 83.80(5) ?
Cl2 Fe C3 . . '3 457' 45.17(7) ?
Cl2 Fe N4 . . '3 457' 48.06(7) ?
Cl2 Fe H4a . . '3 457' 41.96(4) ?
Cl2 Fe H4c . . '3 457' 60.54(5) ?
Cl2 Fe Fe . . '3 556' 129.51(4) ?
Cl2 Fe Fe . . '4 645' 92.18(5) ?
Cl2 Fe Cl4 . . '4 645' 89.21(5) ?
Cl2 Fe Fe . . '4 646' 73.51(5) ?
Cl2 Fe N1 . . '4 646' 44.74(8) ?
Cl2 Fe C2 . . '4 646' 52.01(8) ?
Cl2 Fe H1c . . '4 646' 47.06(4) ?
Cl2 Fe H2a . . '4 646' 48.41(4) ?
Cl2 Fe Fe . . '4 655' 167.32(5) ?
Cl2 Fe Fe . . '4 656' 129.10(5) ?
Cl2 Fe C3 . . '4 656' 129.36(9) ?
Cl2 Fe N4 . . '4 656' 138.28(8) ?
Cl2 Fe H3a . . '4 656' 131.92(5) ?
Cl2 Fe H4c . . '4 656' 137.45(5) ?
Cl3 Fe Cl4 . . . 91.59(6) ?
Cl3 Fe Cl5 . . . 94.62(6) ?
Cl3 Fe O6 . . . 86.25(11) ?
Cl3 Fe N1 . . . 120.77(7) ?
Cl3 Fe C2 . . . 121.71(8) ?
Cl3 Fe H1b . . . 125.46(5) ?
Cl3 Fe H1c . . . 108.75(5) ?
Cl3 Fe H6a . . . 93.78(5) ?
Cl3 Fe H6b . . . 67.95(4) ?
Cl3 Fe Fe . . '1 554' 79.97(4) ?
Cl3 Fe N4 . . '1 554' 135.15(8) ?
Cl3 Fe H2b . . '1 554' 98.76(5) ?
Cl3 Fe H4a . . '1 554' 136.02(5) ?
Cl3 Fe H4b . . '1 554' 133.26(5) ?
Cl3 Fe H6a . . '1 554' 75.77(4) ?
Cl3 Fe Fe . . '1 556' 100.03(4) ?
Cl3 Fe Cl5 . . '1 556' 106.68(5) ?
Cl3 Fe Fe . . '2 554' 95.76(5) ?
Cl3 Fe Fe . . 2 104.92(5) ?
Cl3 Fe Fe . . '2 564' 22.45(4) ?
Cl3 Fe Fe . . '2 565' 41.23(4) ?
Cl3 Fe Cl3 . . '2 565' 51.72(5) ?
Cl3 Fe Fe . . '3 456' 47.56(4) ?
Cl3 Fe N1 . . '3 456' 65.15(8) ?
Cl3 Fe C3 . . '3 456' 47.87(7) ?
Cl3 Fe H1a . . '3 456' 68.54(5) ?
Cl3 Fe H3b . . '3 456' 48.51(4) ?
Cl3 Fe C3 . . '3 457' 65.27(7) ?
Cl3 Fe N4 . . '3 457' 50.44(7) ?
Cl3 Fe H4a . . '3 457' 52.98(4) ?
Cl3 Fe H4c . . '3 457' 41.27(4) ?
Cl3 Fe Fe . . '3 556' 140.08(4) ?
Cl3 Fe Fe . . '4 645' 141.74(5) ?
Cl3 Fe Cl4 . . '4 645' 134.79(5) ?
Cl3 Fe Fe . . '4 646' 157.75(4) ?
Cl3 Fe N1 . . '4 646' 134.22(9) ?
Cl3 Fe C2 . . '4 646' 135.83(9) ?
Cl3 Fe H1c . . '4 646' 135.70(5) ?
Cl3 Fe H2a . . '4 646' 126.47(5) ?
Cl3 Fe Fe . . '4 655' 78.52(5) ?
Cl3 Fe Fe . . '4 656' 88.03(5) ?
Cl3 Fe C3 . . '4 656' 48.29(9) ?
Cl3 Fe N4 . . '4 656' 49.23(7) ?
Cl3 Fe H3a . . '4 656' 58.05(4) ?
Cl3 Fe H4c . . '4 656' 48.00(4) ?
Cl4 Fe Cl5 . . . 93.33(6) ?
Cl4 Fe O6 . . . 86.03(11) ?
Cl4 Fe N1 . . . 47.91(7) ?
Cl4 Fe C2 . . . 63.78(8) ?
Cl4 Fe H1b . . . 48.34(4) ?
Cl4 Fe H1c . . . 40.01(4) ?
Cl4 Fe H6a . . . 100.21(5) ?
Cl4 Fe H6b . . . 84.78(5) ?
Cl4 Fe Fe . . '1 554' 76.10(4) ?
Cl4 Fe N4 . . '1 554' 57.35(7) ?
Cl4 Fe H2b . . '1 554' 39.89(4) ?
Cl4 Fe H4a . . '1 554' 49.32(4) ?
Cl4 Fe H4b . . '1 554' 58.95(5) ?
Cl4 Fe H6a . . '1 554' 73.70(4) ?
Cl4 Fe Fe . . '1 556' 103.90(4) ?
Cl4 Fe Cl5 . . '1 556' 111.74(5) ?
Cl4 Fe Fe . . '2 554' 136.44(5) ?
Cl4 Fe Fe . . 2 160.29(4) ?
Cl4 Fe Fe . . '2 564' 76.70(5) ?
Cl4 Fe Fe . . '2 565' 90.42(5) ?
Cl4 Fe Cl3 . . '2 565' 87.49(5) ?
Cl4 Fe Fe . . '3 456' 139.08(4) ?
Cl4 Fe N1 . . '3 456' 137.57(7) ?
Cl4 Fe C3 . . '3 456' 108.40(8) ?
Cl4 Fe H1a . . '3 456' 137.32(5) ?
Cl4 Fe H3b . . '3 456' 101.75(5) ?
Cl4 Fe C3 . . '3 457' 130.02(7) ?
Cl4 Fe N4 . . '3 457' 129.15(7) ?
Cl4 Fe H4a . . '3 457' 135.70(5) ?
Cl4 Fe H4c . . '3 457' 116.89(5) ?
Cl4 Fe Fe . . '3 556' 48.66(4) ?
Cl4 Fe Fe . . '4 645' 90.98(5) ?
Cl4 Fe Cl4 . . '4 645' 94.61(5) ?
Cl4 Fe Fe . . '4 646' 103.72(5) ?
Cl4 Fe N1 . . '4 646' 133.88(9) ?
Cl4 Fe C2 . . '4 646' 129.29(9) ?
Cl4 Fe H1c . . '4 646' 130.49(5) ?
Cl4 Fe H2a . . '4 646' 134.30(5) ?
Cl4 Fe Fe . . '4 655' 16.81(4) ?
Cl4 Fe Fe . . '4 656' 44.50(5) ?
Cl4 Fe C3 . . '4 656' 48.65(9) ?
Cl4 Fe N4 . . '4 656' 42.36(7) ?
Cl4 Fe H3a . . '4 656' 44.61(4) ?
Cl4 Fe H4c . . '4 656' 44.25(4) ?
Cl5 Fe O6 . . . 178.94(13) ?
Cl5 Fe N1 . . . 123.37(8) ?
Cl5 Fe C2 . . . 135.66(8) ?
Cl5 Fe H1b . . . 118.83(5) ?
Cl5 Fe H1c . . . 125.84(5) ?
Cl5 Fe H6a . . . 163.85(4) ?
Cl5 Fe H6b . . . 162.36(5) ?
Cl5 Fe Fe . . '1 554' 23.06(3) ?
Cl5 Fe N4 . . '1 554' 60.01(8) ?
Cl5 Fe H2b . . '1 554' 53.78(4) ?
Cl5 Fe H4a . . '1 554' 72.18(5) ?
Cl5 Fe H4b . . '1 554' 56.30(5) ?
Cl5 Fe H6a . . '1 554' 27.89(3) ?
Cl5 Fe Fe . . '1 556' 156.94(4) ?
Cl5 Fe Cl5 . . '1 556' 146.06(4) ?
Cl5 Fe Fe . . '2 554' 43.37(4) ?
Cl5 Fe Fe . . 2 95.93(4) ?
Cl5 Fe Fe . . '2 564' 78.91(4) ?
Cl5 Fe Fe . . '2 565' 135.80(5) ?
Cl5 Fe Cl3 . . '2 565' 146.32(5) ?
Cl5 Fe Fe . . '3 456' 88.43(5) ?
Cl5 Fe N1 . . '3 456' 56.60(8) ?
Cl5 Fe C3 . . '3 456' 50.21(8) ?
Cl5 Fe H1a . . '3 456' 53.52(5) ?
Cl5 Fe H3b . . '3 456' 47.16(4) ?
Cl5 Fe C3 . . '3 457' 130.17(8) ?
Cl5 Fe N4 . . '3 457' 118.57(8) ?
Cl5 Fe H4a . . '3 457' 112.94(5) ?
Cl5 Fe H4c . . '3 457' 122.06(5) ?
Cl5 Fe Fe . . '3 556' 91.70(5) ?
Cl5 Fe Fe . . '4 645' 47.13(4) ?
Cl5 Fe Cl4 . . '4 645' 40.38(4) ?
Cl5 Fe Fe . . '4 646' 100.41(4) ?
Cl5 Fe N1 . . '4 646' 88.51(7) ?
Cl5 Fe C2 . . '4 646' 70.25(8) ?
Cl5 Fe H1c . . '4 646' 95.74(4) ?
Cl5 Fe H2a . . '4 646' 62.82(4) ?
Cl5 Fe Fe . . '4 655' 83.94(4) ?
Cl5 Fe Fe . . '4 656' 137.83(5) ?
Cl5 Fe C3 . . '4 656' 113.72(7) ?
Cl5 Fe N4 . . '4 656' 95.74(7) ?
Cl5 Fe H3a . . '4 656' 121.46(4) ?
Cl5 Fe H4c . . '4 656' 89.47(4) ?
O6 Fe N1 . . . 55.59(13) ?
O6 Fe C2 . . . 43.27(14) ?
O6 Fe H1b . . . 60.12(12) ?
O6 Fe H1c . . . 53.22(12) ?
O6 Fe H6a . . . 16.26(9) ?
O6 Fe H6b . . . 18.42(10) ?
O6 Fe Fe . . '1 554' 156.99(9) ?
O6 Fe N4 . . '1 554' 118.92(14) ?
O6 Fe H2b . . '1 554' 125.49(11) ?
O6 Fe H4a . . '1 554' 106.76(12) ?
O6 Fe H4b . . '1 554' 122.64(12) ?
O6 Fe H6a . . '1 554' 152.23(9) ?
O6 Fe Fe . . '1 556' 23.01(9) ?
O6 Fe Cl5 . . '1 556' 33.88(9) ?
O6 Fe Fe . . '2 554' 137.18(10) ?
O6 Fe Fe . . 2 84.43(10) ?
O6 Fe Fe . . '2 564' 101.75(10) ?
O6 Fe Fe . . '2 565' 45.09(11) ?
O6 Fe Cl3 . . '2 565' 34.53(11) ?
O6 Fe Fe . . '3 456' 92.61(12) ?
O6 Fe N1 . . '3 456' 124.40(14) ?
O6 Fe C3 . . '3 456' 130.81(13) ?
O6 Fe H1a . . '3 456' 127.45(12) ?
O6 Fe H3b . . '3 456' 133.81(11) ?
O6 Fe C3 . . '3 457' 50.79(13) ?
O6 Fe N4 . . '3 457' 62.47(14) ?
O6 Fe H4a . . '3 457' 68.08(12) ?
O6 Fe H4c . . '3 457' 59.00(12) ?
O6 Fe Fe . . '3 556' 87.24(12) ?
O6 Fe Fe . . '4 645' 132.00(11) ?
O6 Fe Cl4 . . '4 645' 138.81(11) ?
O6 Fe Fe . . '4 646' 78.94(10) ?
O6 Fe N1 . . '4 646' 91.33(10) ?
O6 Fe C2 . . '4 646' 109.52(11) ?
O6 Fe H1c . . '4 646' 84.05(9) ?
O6 Fe H2a . . '4 646' 117.11(9) ?
O6 Fe Fe . . '4 655' 95.64(10) ?
O6 Fe Fe . . '4 656' 41.53(10) ?
O6 Fe C3 . . '4 656' 66.44(11) ?
O6 Fe N4 . . '4 656' 84.35(11) ?
O6 Fe H3a . . '4 656' 58.54(9) ?
O6 Fe H4c . . '4 656' 90.66(9) ?
N1 Fe C2 . . . 16.81(9) ?
N1 Fe H1b . . . 5.33(6) ?
N1 Fe H1c . . . 12.38(6) ?
N1 Fe H6a . . . 62.58(6) ?
N1 Fe H6b . . . 67.33(7) ?
N1 Fe Fe . . '1 554' 117.20(6) ?
N1 Fe N4 . . '1 554' 63.91(9) ?
N1 Fe H2b . . '1 554' 76.66(7) ?
N1 Fe H4a . . '1 554' 51.43(7) ?
N1 Fe H4b . . '1 554' 67.58(7) ?
N1 Fe H6a . . '1 554' 116.76(6) ?
N1 Fe Fe . . '1 556' 62.80(6) ?
N1 Fe Cl5 . . '1 556' 67.27(6) ?
N1 Fe Fe . . '2 554' 143.38(6) ?
N1 Fe Fe . . 2 112.96(6) ?
N1 Fe Fe . . '2 564' 117.53(6) ?
N1 Fe Fe . . '2 565' 90.60(7) ?
N1 Fe Cl3 . . '2 565' 80.96(7) ?
N1 Fe Fe . . '3 456' 148.18(6) ?
N1 Fe N1 . . '3 456' 173.37(8) ?
N1 Fe C3 . . '3 456' 156.20(8) ?
N1 Fe H1a . . '3 456' 170.61(6) ?
N1 Fe H3b . . '3 456' 149.65(6) ?
N1 Fe C3 . . '3 457' 105.47(9) ?
N1 Fe N4 . . '3 457' 118.04(9) ?
N1 Fe H4a . . '3 457' 123.59(7) ?
N1 Fe H4c . . '3 457' 113.03(7) ?
N1 Fe Fe . . '3 556' 32.70(6) ?
N1 Fe Fe . . '4 645' 88.09(7) ?
N1 Fe Cl4 . . '4 645' 95.45(7) ?
N1 Fe Fe . . '4 646' 63.13(6) ?
N1 Fe N1 . . '4 646' 94.04(9) ?
N1 Fe C2 . . '4 646' 101.31(9) ?
N1 Fe H1c . . '4 646' 87.88(6) ?
N1 Fe H2a . . '4 646' 111.67(6) ?
N1 Fe Fe . . '4 655' 64.52(6) ?
N1 Fe Fe . . '4 656' 32.98(6) ?
N1 Fe C3 . . '4 656' 73.91(10) ?
N1 Fe N4 . . '4 656' 80.56(8) ?
N1 Fe H3a . . '4 656' 63.31(6) ?
N1 Fe H4c . . '4 656' 85.39(6) ?
C2 Fe H1b . . . 19.20(7) ?
C2 Fe H1c . . . 24.39(6) ?
C2 Fe H6a . . . 47.14(7) ?
C2 Fe H6b . . . 58.42(7) ?
C2 Fe Fe . . '1 554' 133.50(7) ?
C2 Fe N4 . . '1 554' 75.85(10) ?
C2 Fe H2b . . '1 554' 93.18(7) ?
C2 Fe H4a . . '1 554' 64.10(7) ?
C2 Fe H4b . . '1 554' 79.57(7) ?
C2 Fe H6a . . '1 554' 133.41(7) ?
C2 Fe Fe . . '1 556' 46.50(7) ?
C2 Fe Cl5 . . '1 556' 50.48(7) ?
C2 Fe Fe . . '2 554' 139.23(6) ?
C2 Fe Fe . . 2 97.83(7) ?
C2 Fe Fe . . '2 564' 125.82(6) ?
C2 Fe Fe . . '2 565' 84.54(7) ?
C2 Fe Cl3 . . '2 565' 73.97(7) ?
C2 Fe Fe . . '3 456' 134.21(7) ?
C2 Fe N1 . . '3 456' 158.62(9) ?
C2 Fe C3 . . '3 456' 168.36(8) ?
C2 Fe H1a . . '3 456' 158.63(7) ?
C2 Fe H3b . . '3 456' 164.01(6) ?
C2 Fe C3 . . '3 457' 90.56(10) ?
C2 Fe N4 . . '3 457' 104.72(9) ?
C2 Fe H4a . . '3 457' 109.38(7) ?
C2 Fe H4c . . '3 457' 102.28(7) ?
C2 Fe Fe . . '3 556' 44.31(7) ?
C2 Fe Fe . . '4 645' 93.35(7) ?
C2 Fe Cl4 . . '4 645' 100.91(7) ?
C2 Fe Fe . . '4 646' 54.93(6) ?
C2 Fe N1 . . '4 646' 83.34(9) ?
C2 Fe C2 . . '4 646' 94.60(9) ?
C2 Fe H1c . . '4 646' 76.32(6) ?
C2 Fe H2a . . '4 646' 105.29(6) ?
C2 Fe Fe . . '4 655' 79.97(7) ?
C2 Fe Fe . . '4 656' 36.75(6) ?
C2 Fe C3 . . '4 656' 80.32(9) ?
C2 Fe N4 . . '4 656' 91.05(9) ?
C2 Fe H3a . . '4 656' 69.24(6) ?
C2 Fe H4c . . '4 656' 96.72(6) ?
H1b Fe H1c . . . 16.714(8) ?
H1b Fe H6a . . . 66.09(2) ?
H1b Fe H6b . . . 72.44(2) ?
H1b Fe Fe . . '1 554' 114.30(2) ?
H1b Fe N4 . . '1 554' 59.06(7) ?
H1b Fe H2b . . '1 554' 74.06(3) ?
H1b Fe H4a . . '1 554' 46.69(2) ?
H1b Fe H4b . . '1 554' 62.75(3) ?
H1b Fe H6a . . '1 554' 114.32(2) ?
H1b Fe Fe . . '1 556' 65.700(16) ?
H1b Fe Cl5 . . '1 556' 69.26(3) ?
H1b Fe Fe . . '2 554' 138.421(18) ?
H1b Fe Fe . . 2 112.13(2) ?
H1b Fe Fe . . '2 564' 120.65(2) ?
H1b Fe Fe . . '2 565' 95.92(3) ?
H1b Fe Cl3 . . '2 565' 86.24(3) ?
H1b Fe Fe . . '3 456' 152.64(2) ?
H1b Fe N1 . . '3 456' 169.39(6) ?
H1b Fe C3 . . '3 456' 156.42(7) ?
H1b Fe H1a . . '3 456' 165.93(2) ?
H1b Fe H3b . . '3 456' 149.53(2) ?
H1b Fe C3 . . '3 457' 109.34(7) ?
H1b Fe N4 . . '3 457' 122.56(7) ?
H1b Fe H4a . . '3 457' 127.82(3) ?
H1b Fe H4c . . '3 457' 118.07(3) ?
H1b Fe Fe . . '3 556' 27.618(15) ?
H1b Fe Fe . . '4 645' 82.76(3) ?
H1b Fe Cl4 . . '4 645' 90.12(3) ?
H1b Fe Fe . . '4 646' 59.97(2) ?
H1b Fe N1 . . '4 646' 91.25(7) ?
H1b Fe C2 . . '4 646' 97.30(8) ?
H1b Fe H1c . . '4 646' 85.48(2) ?
H1b Fe H2a . . '4 646' 107.473(19) ?
H1b Fe Fe . . '4 655' 65.13(2) ?
H1b Fe Fe . . '4 656' 38.030(11) ?
H1b Fe C3 . . '4 656' 78.04(8) ?
H1b Fe N4 . . '4 656' 83.48(6) ?
H1b Fe H3a . . '4 656' 67.652(12) ?
H1b Fe H4c . . '4 656' 87.953(19) ?
H1c Fe H6a . . . 63.659(17) ?
H1c Fe H6b . . . 61.31(2) ?
H1c Fe Fe . . '1 554' 114.370(18) ?
H1c Fe N4 . . '1 554' 69.47(7) ?
H1c Fe H2b . . '1 554' 74.33(3) ?
H1c Fe H4a . . '1 554' 56.88(2) ?
H1c Fe H4b . . '1 554' 72.91(3) ?
H1c Fe H6a . . '1 554' 112.80(2) ?
H1c Fe Fe . . '1 556' 65.630(15) ?
H1c Fe Cl5 . . '1 556' 72.18(2) ?
H1c Fe Fe . . '2 554' 154.769(16) ?
H1c Fe Fe . . 2 122.16(2) ?
H1c Fe Fe . . '2 564' 105.35(3) ?
H1c Fe Fe . . '2 565' 81.77(3) ?
H1c Fe Cl3 . . '2 565' 73.01(3) ?
H1c Fe Fe . . '3 456' 142.78(2) ?
H1c Fe N1 . . '3 456' 173.89(6) ?
H1c Fe C3 . . '3 456' 145.79(6) ?
H1c Fe H1a . . '3 456' 176.75(2) ?
H1c Fe H3b . . '3 456' 139.99(2) ?
H1c Fe C3 . . '3 457' 103.98(7) ?
H1c Fe N4 . . '3 457' 113.86(7) ?
H1c Fe H4a . . '3 457' 120.25(3) ?
H1c Fe H4c . . '3 457' 106.54(3) ?
H1c Fe Fe . . '3 556' 40.452(17) ?
H1c Fe Fe . . '4 645' 97.38(3) ?
H1c Fe Cl4 . . '4 645' 104.41(3) ?
H1c Fe Fe . . '4 646' 75.33(3) ?
H1c Fe N1 . . '4 646' 105.90(7) ?
H1c Fe C2 . . '4 646' 113.69(8) ?
H1c Fe H1c . . '4 646' 99.43(2) ?
H1c Fe H2a . . '4 646' 124.03(2) ?
H1c Fe Fe . . '4 655' 55.760(18) ?
H1c Fe Fe . . '4 656' 21.983(8) ?
H1c Fe C3 . . '4 656' 61.54(8) ?
H1c Fe N4 . . '4 656' 68.61(6) ?
H1c Fe H3a . . '4 656' 51.004(11) ?
H1c Fe H4c . . '4 656' 73.72(2) ?
H6a Fe H6b . . . 30.521(12) ?
H6a Fe Fe . . '1 554' 172.56(3) ?
H6a Fe N4 . . '1 554' 120.93(7) ?
H6a Fe H2b . . '1 554' 137.98(3) ?
H6a Fe H4a . . '1 554' 110.37(3) ?
H6a Fe H4b . . '1 554' 124.50(3) ?
H6a Fe H6a . . '1 554' 167.52(2) ?
H6a Fe Fe . . '1 556' 7.437(11) ?
H6a Fe Cl5 . . '1 556' 18.097(18) ?
H6a Fe Fe . . '2 554' 121.94(2) ?
H6a Fe Fe . . 2 68.543(19) ?
H6a Fe Fe . . '2 564' 112.66(2) ?
H6a Fe Fe . . '2 565' 53.506(15) ?
H6a Fe Cl3 . . '2 565' 44.24(2) ?
H6a Fe Fe . . '3 456' 87.09(2) ?
H6a Fe N1 . . '3 456' 115.52(7) ?
H6a Fe C3 . . '3 456' 131.15(7) ?
H6a Fe H1a . . '3 456' 117.82(3) ?
H6a Fe H3b . . '3 456' 136.30(3) ?
H6a Fe C3 . . '3 457' 43.43(7) ?
H6a Fe N4 . . '3 457' 58.28(6) ?
H6a Fe H4a . . '3 457' 62.362(18) ?
H6a Fe H4c . . '3 457' 58.847(17) ?
H6a Fe Fe . . '3 556' 90.674(19) ?
H6a Fe Fe . . '4 645' 123.21(2) ?
H6a Fe Cl4 . . '4 645' 128.70(3) ?
H6a Fe Fe . . '4 646' 67.94(2) ?
H6a Fe N1 . . '4 646' 75.77(6) ?
H6a Fe C2 . . '4 646' 94.19(7) ?
H6a Fe H1c . . '4 646' 68.75(2) ?
H6a Fe H2a . . '4 646' 101.164(18) ?
H6a Fe Fe . . '4 655' 111.28(2) ?
H6a Fe Fe . . '4 656' 56.237(16) ?
H6a Fe C3 . . '4 656' 82.06(6) ?
H6a Fe N4 . . '4 656' 100.19(6) ?
H6a Fe H3a . . '4 656' 74.663(14) ?
H6a Fe H4c . . '4 656' 106.37(2) ?
H6b Fe Fe . . '1 554' 142.04(2) ?
H6b Fe N4 . . '1 554' 130.72(7) ?
H6b Fe H2b . . '1 554' 123.93(3) ?
H6b Fe H4a . . '1 554' 118.10(2) ?
H6b Fe H4b . . '1 554' 134.21(3) ?
H6b Fe H6a . . '1 554' 137.00(3) ?
H6b Fe Fe . . '1 556' 37.957(17) ?
H6b Fe Cl5 . . '1 556' 48.35(3) ?
H6b Fe Fe . . '2 554' 137.44(3) ?
H6b Fe Fe . . 2 91.43(3) ?
H6b Fe Fe . . '2 564' 83.60(3) ?
H6b Fe Fe . . '2 565' 27.034(14) ?
H6b Fe Cl3 . . '2 565' 16.31(2) ?
H6b Fe Fe . . '3 456' 81.72(2) ?
H6b Fe N1 . . '3 456' 114.61(7) ?
H6b Fe C3 . . '3 456' 113.85(7) ?
H6b Fe H1a . . '3 456' 118.27(3) ?
H6b Fe H3b . . '3 456' 116.03(3) ?
H6b Fe C3 . . '3 457' 46.03(6) ?
H6b Fe N4 . . '3 457' 52.67(6) ?
H6b Fe H4a . . '3 457' 59.322(17) ?
H6b Fe H4c . . '3 457' 45.740(15) ?
H6b Fe Fe . . '3 556' 100.02(2) ?
H6b Fe Fe . . '4 645' 150.23(2) ?
H6b Fe Cl4 . . '4 645' 157.21(3) ?
H6b Fe Fe . . '4 646' 97.07(3) ?
H6b Fe N1 . . '4 646' 105.45(6) ?
H6b Fe C2 . . '4 646' 123.95(7) ?
H6b Fe H1c . . '4 646' 98.82(3) ?
H6b Fe H2a . . '4 646' 129.38(3) ?
H6b Fe Fe . . '4 655' 89.66(3) ?
H6b Fe Fe . . '4 656' 43.18(2) ?
H6b Fe C3 . . '4 656' 52.87(6) ?
H6b Fe N4 . . '4 656' 71.12(6) ?
H6b Fe H3a . . '4 656' 47.501(14) ?
H6b Fe H4c . . '4 656' 76.92(3) ?
Fe Fe N4 '1 554' . '1 554' 62.71(7) ?
Fe Fe H2b '1 554' . '1 554' 40.595(16) ?
Fe Fe H4a '1 554' . '1 554' 72.308(14) ?
Fe Fe H4b '1 554' . '1 554' 59.322(17) ?
Fe Fe H6a '1 554' . '1 554' 5.041(10) ?
Fe Fe Fe '1 554' . '1 556' 180.00(14) ?
Fe Fe Cl5 '1 554' . '1 556' 169.12(2) ?
Fe Fe Fe '1 554' . '2 554' 63.180(14) ?
Fe Fe Fe '1 554' . 2 116.820(16) ?
Fe Fe Fe '1 554' . '2 564' 60.386(14) ?
Fe Fe Fe '1 554' . '2 565' 119.614(17) ?
Fe Fe Cl3 '1 554' . '2 565' 128.58(3) ?
Fe Fe Fe '1 554' . '3 456' 91.575(13) ?
Fe Fe N1 '1 554' . '3 456' 65.59(6) ?
Fe Fe C3 '1 554' . '3 456' 46.21(7) ?
Fe Fe H1a '1 554' . '3 456' 63.759(16) ?
Fe Fe H3b '1 554' . '3 456' 40.346(17) ?
Fe Fe C3 '1 554' . '3 457' 134.79(7) ?
Fe Fe N4 '1 554' . '3 457' 118.97(6) ?
Fe Fe H4a '1 554' . '3 457' 115.73(2) ?
Fe Fe H4c '1 554' . '3 457' 116.78(2) ?
Fe Fe Fe '1 554' . '3 556' 91.575(13) ?
Fe Fe Fe '1 554' . '4 645' 63.701(14) ?
Fe Fe Cl4 '1 554' . '4 645' 58.47(2) ?
Fe Fe Fe '1 554' . '4 646' 119.039(16) ?
Fe Fe N1 '1 554' . '4 646' 111.48(5) ?
Fe Fe C2 '1 554' . '4 646' 93.11(7) ?
Fe Fe H1c '1 554' . '4 646' 118.583(19) ?
Fe Fe H2a '1 554' . '4 646' 85.878(12) ?
Fe Fe Fe '1 554' . '4 655' 63.701(14) ?
Fe Fe Fe '1 554' . '4 656' 119.039(15) ?
Fe Fe C3 '1 554' . '4 656' 90.73(6) ?
Fe Fe N4 '1 554' . '4 656' 72.69(6) ?
Fe Fe H3a '1 554' . '4 656' 98.459(13) ?
Fe Fe H4c '1 554' . '4 656' 66.442(15) ?
N4 Fe H2b '1 554' . '1 554' 36.48(6) ?
N4 Fe H4a '1 554' . '1 554' 12.62(6) ?
N4 Fe H4b '1 554' . '1 554' 3.72(6) ?
N4 Fe H6a '1 554' . '1 554' 65.40(7) ?
N4 Fe Fe '1 554' . '1 556' 117.29(7) ?
N4 Fe Cl5 '1 554' . '1 556' 114.37(7) ?
N4 Fe Fe '1 554' . '2 554' 89.09(7) ?
N4 Fe Fe '1 554' . 2 113.44(6) ?
N4 Fe Fe '1 554' . '2 564' 112.77(7) ?
N4 Fe Fe '1 554' . '2 565' 147.15(6) ?
N4 Fe Cl3 '1 554' . '2 565' 141.29(7) ?
N4 Fe Fe '1 554' . '3 456' 147.54(7) ?
N4 Fe N1 '1 554' . '3 456' 114.65(9) ?
N4 Fe C3 '1 554' . '3 456' 107.84(10) ?
N4 Fe H1a '1 554' . '3 456' 111.02(7) ?
N4 Fe H3b '1 554' . '3 456' 102.72(7) ?
N4 Fe C3 '1 554' . '3 457' 159.40(9) ?
N4 Fe N4 '1 554' . '3 457' 173.19(8) ?
N4 Fe H4a '1 554' . '3 457' 166.93(6) ?
N4 Fe H4c '1 554' . '3 457' 174.22(6) ?
N4 Fe Fe '1 554' . '3 556' 31.69(7) ?
N4 Fe Fe '1 554' . '4 645' 33.82(6) ?
N4 Fe Cl4 '1 554' . '4 645' 38.54(6) ?
N4 Fe Fe '1 554' . '4 646' 67.07(6) ?
N4 Fe N1 '1 554' . '4 646' 84.91(9) ?
N4 Fe C2 '1 554' . '4 646' 73.50(10) ?
N4 Fe H1c '1 554' . '4 646' 86.30(6) ?
N4 Fe H2a '1 554' . '4 646' 77.02(6) ?
N4 Fe Fe '1 554' . '4 655' 63.53(6) ?
N4 Fe Fe '1 554' . '4 656' 89.19(7) ?
N4 Fe C3 '1 554' . '4 656' 105.41(10) ?
N4 Fe N4 '1 554' . '4 656' 94.01(9) ?
N4 Fe H3a '1 554' . '4 656' 101.87(6) ?
N4 Fe H4c '1 554' . '4 656' 92.33(6) ?
H2b Fe H4a '1 554' . '1 554' 39.411(11) ?
H2b Fe H4b '1 554' . '1 554' 35.125(14) ?
H2b Fe H6a '1 554' . '1 554' 40.254(16) ?
H2b Fe Fe '1 554' . '1 556' 139.41(2) ?
H2b Fe Cl5 '1 554' . '1 556' 142.90(3) ?
H2b Fe Fe '1 554' . '2 554' 96.56(2) ?
H2b Fe Fe '1 554' . 2 143.084(15) ?
H2b Fe Fe '1 554' . '2 564' 76.55(2) ?
H2b Fe Fe '1 554' . '2 565' 121.19(2) ?
H2b Fe Cl3 '1 554' . '2 565' 122.62(3) ?
H2b Fe Fe '1 554' . '3 456' 129.94(2) ?
H2b Fe N1 '1 554' . '3 456' 106.12(6) ?
H2b Fe C3 '1 554' . '3 456' 84.40(7) ?
H2b Fe H1a '1 554' . '3 456' 104.08(3) ?
H2b Fe H3b '1 554' . '3 456' 77.68(3) ?
H2b Fe C3 '1 554' . '3 457' 162.87(6) ?
H2b Fe N4 '1 554' . '3 457' 149.14(6) ?
H2b Fe H4a '1 554' . '3 457' 150.16(2) ?
H2b Fe H4c '1 554' . '3 457' 139.20(2) ?
H2b Fe Fe '1 554' . '3 556' 55.139(18) ?
H2b Fe Fe '1 554' . '4 645' 61.46(2) ?
H2b Fe Cl4 '1 554' . '4 645' 61.83(3) ?
H2b Fe Fe '1 554' . '4 646' 103.34(3) ?
H2b Fe N1 '1 554' . '4 646' 118.95(7) ?
H2b Fe C2 '1 554' . '4 646' 103.75(7) ?
H2b Fe H1c '1 554' . '4 646' 121.79(2) ?
H2b Fe H2a '1 554' . '4 646' 102.975(17) ?
H2b Fe Fe '1 554' . '4 655' 35.084(11) ?
H2b Fe Fe '1 554' . '4 656' 84.18(2) ?
H2b Fe C3 '1 554' . '4 656' 77.11(7) ?
H2b Fe N4 '1 554' . '4 656' 61.48(6) ?
H2b Fe H3a '1 554' . '4 656' 78.491(14) ?
H2b Fe H4c '1 554' . '4 656' 58.194(12) ?
H4a Fe H4b '1 554' . '1 554' 16.196(7) ?
H4a Fe H6a '1 554' . '1 554' 74.274(15) ?
H4a Fe Fe '1 554' . '1 556' 107.692(17) ?
H4a Fe Cl5 '1 554' . '1 556' 106.60(3) ?
H4a Fe Fe '1 554' . '2 554' 101.11(2) ?
H4a Fe Fe '1 554' . 2 117.83(2) ?
H4a Fe Fe '1 554' . '2 564' 114.95(2) ?
H4a Fe Fe '1 554' . '2 565' 136.233(18) ?
H4a Fe Cl3 '1 554' . '2 565' 129.22(2) ?
H4a Fe Fe '1 554' . '3 456' 160.163(18) ?
H4a Fe N1 '1 554' . '3 456' 127.27(7) ?
H4a Fe C3 '1 554' . '3 456' 118.37(7) ?
H4a Fe H1a '1 554' . '3 456' 123.64(3) ?
H4a Fe H3b '1 554' . '3 456' 112.65(3) ?
H4a Fe C3 '1 554' . '3 457' 152.62(7) ?
H4a Fe N4 '1 554' . '3 457' 168.65(6) ?
H4a Fe H4a '1 554' . '3 457' 170.42(2) ?
H4a Fe H4c '1 554' . '3 457' 163.15(2) ?
H4a Fe Fe '1 554' . '3 556' 19.813(12) ?
H4a Fe Fe '1 554' . '4 645' 44.101(12) ?
H4a Fe Cl4 '1 554' . '4 645' 49.773(18) ?
H4a Fe Fe '1 554' . '4 646' 65.070(18) ?
H4a Fe N1 '1 554' . '4 646' 88.27(7) ?
H4a Fe C2 '1 554' . '4 646' 80.05(8) ?
H4a Fe H1c '1 554' . '4 646' 88.010(17) ?
H4a Fe H2a '1 554' . '4 646' 85.328(15) ?
H4a Fe Fe '1 554' . '4 655' 58.84(2) ?
H4a Fe Fe '1 554' . '4 656' 76.95(2) ?
H4a Fe C3 '1 554' . '4 656' 97.95(8) ?
H4a Fe N4 '1 554' . '4 656' 89.53(6) ?
H4a Fe H3a '1 554' . '4 656' 92.703(17) ?
H4a Fe H4c '1 554' . '4 656' 89.187(17) ?
H4b Fe H6a '1 554' . '1 554' 62.147(17) ?
H4b Fe Fe '1 554' . '1 556' 120.68(2) ?
H4b Fe Cl5 '1 554' . '1 556' 117.38(3) ?
H4b Fe Fe '1 554' . '2 554' 86.08(3) ?
H4b Fe Fe '1 554' . 2 113.08(2) ?
H4b Fe Fe '1 554' . '2 564' 110.81(2) ?
H4b Fe Fe '1 554' . '2 565' 149.26(2) ?
H4b Fe Cl3 '1 554' . '2 565' 144.18(3) ?
H4b Fe Fe '1 554' . '3 456' 143.97(2) ?
H4b Fe N1 '1 554' . '3 456' 111.09(7) ?
H4b Fe C3 '1 554' . '3 456' 104.22(7) ?
H4b Fe H1a '1 554' . '3 456' 107.49(3) ?
H4b Fe H3b '1 554' . '3 456' 99.19(3) ?
H4b Fe C3 '1 554' . '3 457' 161.45(6) ?
H4b Fe N4 '1 554' . '3 457' 171.81(6) ?
H4b Fe H4a '1 554' . '3 457' 164.86(2) ?
H4b Fe H4c '1 554' . '3 457' 174.33(2) ?
H4b Fe Fe '1 554' . '3 556' 35.405(18) ?
H4b Fe Fe '1 554' . '4 645' 32.031(11) ?
H4b Fe Cl4 '1 554' . '4 645' 36.176(17) ?
H4b Fe Fe '1 554' . '4 646' 68.98(2) ?
H4b Fe N1 '1 554' . '4 646' 85.14(7) ?
H4b Fe C2 '1 554' . '4 646' 72.80(7) ?
H4b Fe H1c '1 554' . '4 646' 87.02(2) ?
H4b Fe H2a '1 554' . '4 646' 75.654(17) ?
H4b Fe Fe '1 554' . '4 655' 64.00(2) ?
H4b Fe Fe '1 554' . '4 656' 92.33(3) ?
H4b Fe C3 '1 554' . '4 656' 106.45(8) ?
H4b Fe N4 '1 554' . '4 656' 94.14(6) ?
H4b Fe H3a '1 554' . '4 656' 103.56(2) ?
H4b Fe H4c '1 554' . '4 656' 92.05(2) ?
H6a Fe Fe '1 554' . '1 556' 174.96(2) ?
H6a Fe Cl5 '1 554' . '1 556' 173.71(2) ?
H6a Fe Fe '1 554' . '2 554' 66.793(16) ?
H6a Fe Fe '1 554' . 2 120.321(15) ?
H6a Fe Fe '1 554' . '2 564' 55.712(13) ?
H6a Fe Fe '1 554' . '2 565' 114.906(19) ?
H6a Fe Cl3 '1 554' . '2 565' 123.68(3) ?
H6a Fe Fe '1 554' . '3 456' 90.655(15) ?
H6a Fe N1 '1 554' . '3 456' 66.59(6) ?
H6a Fe C3 '1 554' . '3 456' 44.89(7) ?
H6a Fe H1a '1 554' . '3 456' 65.087(15) ?
H6a Fe H3b '1 554' . '3 456' 38.607(15) ?
H6a Fe C3 '1 554' . '3 457' 133.07(7) ?
H6a Fe N4 '1 554' . '3 457' 116.85(6) ?
H6a Fe H4a '1 554' . '3 457' 114.20(2) ?
H6a Fe H4c '1 554' . '3 457' 113.64(2) ?
H6a Fe Fe '1 554' . '3 556' 93.088(15) ?
H6a Fe Fe '1 554' . '4 645' 68.425(16) ?
H6a Fe Cl4 '1 554' . '4 645' 63.36(2) ?
H6a Fe Fe '1 554' . '4 646' 123.733(17) ?
H6a Fe N1 '1 554' . '4 646' 116.39(6) ?
H6a Fe C2 '1 554' . '4 646' 98.06(7) ?
H6a Fe H1c '1 554' . '4 646' 123.55(2) ?
H6a Fe H2a '1 554' . '4 646' 90.656(14) ?
H6a Fe Fe '1 554' . '4 655' 60.452(13) ?
H6a Fe Fe '1 554' . '4 656' 115.657(19) ?
H6a Fe C3 '1 554' . '4 656' 85.84(6) ?
H6a Fe N4 '1 554' . '4 656' 67.88(6) ?
H6a Fe H3a '1 554' . '4 656' 93.784(15) ?
H6a Fe H4c '1 554' . '4 656' 61.584(13) ?
Fe Fe Cl5 '1 556' . '1 556' 10.884(17) ?
Fe Fe Fe '1 556' . '2 554' 116.820(16) ?
Fe Fe Fe '1 556' . 2 63.180(14) ?
Fe Fe Fe '1 556' . '2 564' 119.614(17) ?
Fe Fe Fe '1 556' . '2 565' 60.386(14) ?
Fe Fe Cl3 '1 556' . '2 565' 51.42(2) ?
Fe Fe Fe '1 556' . '3 456' 88.425(12) ?
Fe Fe N1 '1 556' . '3 456' 114.41(6) ?
Fe Fe C3 '1 556' . '3 456' 133.79(7) ?
Fe Fe H1a '1 556' . '3 456' 116.24(2) ?
Fe Fe H3b '1 556' . '3 456' 139.65(2) ?
Fe Fe C3 '1 556' . '3 457' 45.21(7) ?
Fe Fe N4 '1 556' . '3 457' 61.03(6) ?
Fe Fe H4a '1 556' . '3 457' 64.267(16) ?
Fe Fe H4c '1 556' . '3 457' 63.217(15) ?
Fe Fe Fe '1 556' . '3 556' 88.425(13) ?
Fe Fe Fe '1 556' . '4 645' 116.299(16) ?
Fe Fe Cl4 '1 556' . '4 645' 121.53(3) ?
Fe Fe Fe '1 556' . '4 646' 60.961(14) ?
Fe Fe N1 '1 556' . '4 646' 68.52(5) ?
Fe Fe C2 '1 556' . '4 646' 86.89(7) ?
Fe Fe H1c '1 556' . '4 646' 61.417(15) ?
Fe Fe H2a '1 556' . '4 646' 94.122(12) ?
Fe Fe Fe '1 556' . '4 655' 116.299(17) ?
Fe Fe Fe '1 556' . '4 656' 60.961(14) ?
Fe Fe C3 '1 556' . '4 656' 89.27(6) ?
Fe Fe N4 '1 556' . '4 656' 107.31(6) ?
Fe Fe H3a '1 556' . '4 656' 81.541(12) ?
Fe Fe H4c '1 556' . '4 656' 113.558(18) ?
Cl5 Fe Fe '1 556' . '2 554' 107.02(3) ?
Cl5 Fe Fe '1 556' . 2 53.60(2) ?
Cl5 Fe Fe '1 556' . '2 564' 127.71(2) ?
Cl5 Fe Fe '1 556' . '2 565' 68.97(2) ?
Cl5 Fe Cl3 '1 556' . '2 565' 60.81(3) ?
Cl5 Fe Fe '1 556' . '3 456' 87.00(2) ?
Cl5 Fe N1 '1 556' . '3 456' 108.89(6) ?
Cl5 Fe C3 '1 556' . '3 456' 132.69(7) ?
Cl5 Fe H1a '1 556' . '3 456' 110.10(3) ?
Cl5 Fe H3b '1 556' . '3 456' 139.35(3) ?
Cl5 Fe C3 '1 556' . '3 457' 46.11(7) ?
Cl5 Fe N4 '1 556' . '3 457' 62.62(7) ?
Cl5 Fe H4a '1 556' . '3 457' 64.47(3) ?
Cl5 Fe H4c '1 556' . '3 457' 67.26(2) ?
Cl5 Fe Fe '1 556' . '3 556' 88.57(2) ?
Cl5 Fe Fe '1 556' . '4 645' 107.67(3) ?
Cl5 Fe Cl4 '1 556' . '4 645' 112.22(3) ?
Cl5 Fe Fe '1 556' . '4 646' 52.78(2) ?
Cl5 Fe N1 '1 556' . '4 646' 57.68(6) ?
Cl5 Fe C2 '1 556' . '4 646' 76.10(7) ?
Cl5 Fe H1c '1 556' . '4 646' 50.665(18) ?
Cl5 Fe H2a '1 556' . '4 646' 83.24(2) ?
Cl5 Fe Fe '1 556' . '4 655' 125.50(2) ?
Cl5 Fe Fe '1 556' . '4 656' 70.45(2) ?
Cl5 Fe C3 '1 556' . '4 656' 100.13(6) ?
Cl5 Fe N4 '1 556' . '4 656' 118.19(6) ?
Cl5 Fe H3a '1 556' . '4 656' 92.40(2) ?
Cl5 Fe H4c '1 556' . '4 656' 124.43(2) ?
Fe Fe Fe '2 554' . 2 53.64(2) ?
Fe Fe Fe '2 554' . '2 564' 94.96(3) ?
Fe Fe Fe '2 554' . '2 565' 122.16(3) ?
Fe Fe Cl3 '2 554' . '2 565' 129.61(3) ?
Fe Fe Fe '2 554' . '3 456' 60.389(15) ?
Fe Fe N1 '2 554' . '3 456' 31.20(6) ?
Fe Fe C3 '2 554' . '3 456' 52.41(6) ?
Fe Fe H1a '2 554' . '3 456' 27.526(9) ?
Fe Fe H3b '2 554' . '3 456' 55.893(18) ?
Fe Fe C3 '2 554' . '3 457' 91.44(6) ?
Fe Fe N4 '2 554' . '3 457' 86.19(6) ?
Fe Fe H4a '2 554' . '3 457' 79.23(2) ?
Fe Fe H4c '2 554' . '3 457' 95.73(3) ?
Fe Fe Fe '2 554' . '3 556' 115.117(18) ?
Fe Fe Fe '2 554' . '4 645' 58.24(3) ?
Fe Fe Cl4 '2 554' . '4 645' 51.67(3) ?
Fe Fe Fe '2 554' . '4 646' 84.29(3) ?
Fe Fe N1 '2 554' . '4 646' 57.39(6) ?
Fe Fe C2 '2 554' . '4 646' 44.63(7) ?
Fe Fe H1c '2 554' . '4 646' 64.91(2) ?
Fe Fe H2a '2 554' . '4 646' 33.943(13) ?
Fe Fe Fe '2 554' . '4 655' 126.76(2) ?
Fe Fe Fe '2 554' . '4 656' 175.972(15) ?
Fe Fe C3 '2 554' . '4 656' 140.46(7) ?
Fe Fe N4 '2 554' . '4 656' 128.17(6) ?
Fe Fe H3a '2 554' . '4 656' 151.533(18) ?
Fe Fe H4c '2 554' . '4 656' 121.94(3) ?
Fe Fe Fe 2 . '2 564' 122.16(3) ?
Fe Fe Fe 2 . '2 565' 94.96(3) ?
Fe Fe Cl3 2 . '2 565' 94.30(3) ?
Fe Fe Fe 2 . '3 456' 58.740(14) ?
Fe Fe N1 2 . '3 456' 61.16(6) ?
Fe Fe C3 2 . '3 456' 90.83(7) ?
Fe Fe H1a 2 . '3 456' 60.80(2) ?
Fe Fe H3b 2 . '3 456' 97.30(2) ?
Fe Fe C3 2 . '3 457' 52.37(6) ?
Fe Fe N4 2 . '3 457' 59.76(6) ?
Fe Fe H4a 2 . '3 457' 54.638(17) ?
Fe Fe H4c 2 . '3 457' 72.13(2) ?
Fe Fe Fe 2 . '3 556' 113.557(18) ?
Fe Fe Fe 2 . '4 645' 82.72(3) ?
Fe Fe Cl4 2 . '4 645' 81.47(3) ?
Fe Fe Fe 2 . '4 646' 57.49(3) ?
Fe Fe N1 2 . '4 646' 29.61(7) ?
Fe Fe C2 2 . '4 646' 40.48(7) ?
Fe Fe H1c 2 . '4 646' 31.153(17) ?
Fe Fe H2a 2 . '4 646' 40.117(15) ?
Fe Fe Fe 2 . '4 655' 176.556(15) ?
Fe Fe Fe 2 . '4 656' 124.02(2) ?
Fe Fe C3 2 . '4 656' 139.44(7) ?
Fe Fe N4 2 . '4 656' 152.43(6) ?
Fe Fe H3a 2 . '4 656' 138.27(2) ?
Fe Fe H4c 2 . '4 656' 152.83(2) ?
Fe Fe Fe '2 564' . '2 565' 59.23(2) ?
Fe Fe Cl3 '2 564' . '2 565' 68.52(3) ?
Fe Fe Fe '2 564' . '3 456' 63.532(18) ?
Fe Fe N1 '2 564' . '3 456' 69.10(6) ?
Fe Fe C3 '2 564' . '3 456' 42.55(6) ?
Fe Fe H1a '2 564' . '3 456' 71.46(3) ?
Fe Fe H3b '2 564' . '3 456' 39.577(13) ?
Fe Fe C3 '2 564' . '3 457' 87.71(6) ?
Fe Fe N4 '2 564' . '3 457' 72.59(6) ?
Fe Fe H4a '2 564' . '3 457' 74.44(2) ?
Fe Fe H4c '2 564' . '3 457' 63.72(2) ?
Fe Fe Fe '2 564' . '3 556' 124.081(17) ?
Fe Fe Fe '2 564' . '4 645' 124.08(2) ?
Fe Fe Cl4 '2 564' . '4 645' 118.51(3) ?
Fe Fe Fe '2 564' . '4 646' 179.23(3) ?
Fe Fe N1 '2 564' . '4 646' 147.97(7) ?
Fe Fe C2 '2 564' . '4 646' 139.59(7) ?
Fe Fe H1c '2 564' . '4 646' 152.76(2) ?
Fe Fe H2a '2 564' . '4 646' 128.90(2) ?
Fe Fe Fe '2 564' . '4 655' 61.21(3) ?
Fe Fe Fe '2 564' . '4 656' 89.07(3) ?
Fe Fe C3 '2 564' . '4 656' 45.50(7) ?
Fe Fe N4 '2 564' . '4 656' 37.18(6) ?
Fe Fe H3a '2 564' . '4 656' 56.58(2) ?
Fe Fe H4c '2 564' . '4 656' 33.164(16) ?
Fe Fe Cl3 '2 565' . '2 565' 10.76(2) ?
Fe Fe Fe '2 565' . '3 456' 61.780(17) ?
Fe Fe N1 '2 565' . '3 456' 92.96(7) ?
Fe Fe C3 '2 565' . '3 456' 86.98(7) ?
Fe Fe H1a '2 565' . '3 456' 96.83(3) ?
Fe Fe H3b '2 565' . '3 456' 89.00(2) ?
Fe Fe C3 '2 565' . '3 457' 42.59(6) ?
Fe Fe N4 '2 565' . '3 457' 38.93(6) ?
Fe Fe H4a '2 565' . '3 457' 45.784(15) ?
Fe Fe H4c '2 565' . '3 457' 27.359(8) ?
Fe Fe Fe '2 565' . '3 556' 122.221(17) ?
Fe Fe Fe '2 565' . '4 645' 176.645(14) ?
Fe Fe Cl4 '2 565' . '4 645' 173.81(2) ?
Fe Fe Fe '2 565' . '4 646' 121.34(2) ?
Fe Fe N1 '2 565' . '4 646' 119.06(6) ?
Fe Fe C2 '2 565' . '4 646' 135.05(7) ?
Fe Fe H1c '2 565' . '4 646' 114.60(3) ?
Fe Fe H2a '2 565' . '4 646' 134.35(2) ?
Fe Fe Fe '2 565' . '4 655' 87.49(3) ?
Fe Fe Fe '2 565' . '4 656' 60.26(3) ?
Fe Fe C3 '2 565' . '4 656' 44.48(7) ?
Fe Fe N4 '2 565' . '4 656' 59.83(6) ?
Fe Fe H3a '2 565' . '4 656' 45.879(18) ?
Fe Fe H4c '2 565' . '4 656' 63.76(2) ?
Cl3 Fe Fe '2 565' . '3 456' 69.90(2) ?
Cl3 Fe N1 '2 565' . '3 456' 102.08(7) ?
Cl3 Fe C3 '2 565' . '3 456' 97.72(7) ?
Cl3 Fe H1a '2 565' . '3 456' 105.91(3) ?
Cl3 Fe H3b '2 565' . '3 456' 99.72(3) ?
Cl3 Fe C3 '2 565' . '3 457' 42.99(6) ?
Cl3 Fe N4 '2 565' . '3 457' 43.78(6) ?
Cl3 Fe H4a '2 565' . '3 457' 50.81(2) ?
Cl3 Fe H4c '2 565' . '3 457' 33.937(16) ?
Cl3 Fe Fe '2 565' . '3 556' 113.23(2) ?
Cl3 Fe Fe '2 565' . '4 645' 166.52(2) ?
Cl3 Fe Cl4 '2 565' . '4 645' 172.95(3) ?
Cl3 Fe Fe '2 565' . '4 646' 112.10(3) ?
Cl3 Fe N1 '2 565' . '4 646' 114.72(6) ?
Cl3 Fe C2 '2 565' . '4 646' 132.35(7) ?
Cl3 Fe H1c '2 565' . '4 646' 109.19(3) ?
Cl3 Fe H2a '2 565' . '4 646' 134.40(3) ?
Cl3 Fe Fe '2 565' . '4 655' 87.66(3) ?
Cl3 Fe Fe '2 565' . '4 656' 52.27(3) ?
Cl3 Fe C3 '2 565' . '4 656' 45.91(7) ?
Cl3 Fe N4 '2 565' . '4 656' 63.11(6) ?
Cl3 Fe H3a '2 565' . '4 656' 44.38(2) ?
Cl3 Fe H4c '2 565' . '4 656' 67.98(3) ?
Fe Fe N1 '3 456' . '3 456' 32.90(6) ?
Fe Fe C3 '3 456' . '3 456' 45.81(7) ?
Fe Fe H1a '3 456' . '3 456' 36.556(17) ?
Fe Fe H3b '3 456' . '3 456' 52.357(19) ?
Fe Fe C3 '3 456' . '3 457' 43.66(7) ?
Fe Fe N4 '3 456' . '3 457' 30.14(6) ?
Fe Fe H4a '3 456' . '3 457' 24.875(15) ?
Fe Fe H4c '3 456' . '3 457' 36.236(16) ?
Fe Fe Fe '3 456' . '3 556' 172.246(14) ?
Fe Fe Fe '3 456' . '4 645' 118.55(2) ?
Fe Fe Cl4 '3 456' . '4 645' 112.05(2) ?
Fe Fe Fe '3 456' . '4 646' 116.162(19) ?
Fe Fe N1 '3 456' . '4 646' 87.01(7) ?
Fe Fe C2 '3 456' . '4 646' 89.62(8) ?
Fe Fe H1c '3 456' . '4 646' 89.826(15) ?
Fe Fe H2a '3 456' . '4 646' 81.962(13) ?
Fe Fe Fe '3 456' . '4 655' 124.670(16) ?
Fe Fe Fe '3 456' . '4 656' 121.975(17) ?
Fe Fe C3 '3 456' . '4 656' 93.64(8) ?
Fe Fe N4 '3 456' . '4 656' 96.76(6) ?
Fe Fe H3a '3 456' . '4 656' 101.255(15) ?
Fe Fe H4c '3 456' . '4 656' 94.954(16) ?
N1 Fe C3 '3 456' . '3 456' 29.88(8) ?
N1 Fe H1a '3 456' . '3 456' 3.87(6) ?
N1 Fe H3b '3 456' . '3 456' 36.15(6) ?
N1 Fe C3 '3 456' . '3 457' 73.73(9) ?
N1 Fe N4 '3 456' . '3 457' 62.58(9) ?
N1 Fe H4a '3 456' . '3 457' 56.51(7) ?
N1 Fe H4c '3 456' . '3 457' 68.99(7) ?
N1 Fe Fe '3 456' . '3 556' 144.68(7) ?
N1 Fe Fe '3 456' . '4 645' 88.05(7) ?
N1 Fe Cl4 '3 456' . '4 645' 80.89(7) ?
N1 Fe Fe '3 456' . '4 646' 110.24(6) ?
N1 Fe N1 '3 456' . '4 646' 79.34(9) ?
N1 Fe C2 '3 456' . '4 646' 72.25(9) ?
N1 Fe H1c '3 456' . '4 646' 85.55(6) ?
N1 Fe H2a '3 456' . '4 646' 61.99(6) ?
N1 Fe Fe '3 456' . '4 655' 121.21(6) ?
N1 Fe Fe '3 456' . '4 656' 152.18(6) ?
N1 Fe C3 '3 456' . '4 656' 112.47(10) ?
N1 Fe N4 '3 456' . '4 656' 106.08(8) ?
N1 Fe H3a '3 456' . '4 656' 122.94(6) ?
N1 Fe H4c '3 456' . '4 656' 101.21(6) ?
C3 Fe H1a '3 456' . '3 456' 30.99(6) ?
C3 Fe H3b '3 456' . '3 456' 6.96(7) ?
C3 Fe C3 '3 456' . '3 457' 88.58(10) ?
C3 Fe N4 '3 456' . '3 457' 72.98(9) ?
C3 Fe H4a '3 456' . '3 457' 69.53(7) ?
C3 Fe H4c '3 456' . '3 457' 72.93(7) ?
C3 Fe Fe '3 456' . '3 556' 137.78(7) ?
C3 Fe Fe '3 456' . '4 645' 95.47(6) ?
C3 Fe Cl4 '3 456' . '4 645' 88.02(7) ?
C3 Fe Fe '3 456' . '4 646' 136.70(6) ?
C3 Fe N1 '3 456' . '4 646' 107.81(9) ?
C3 Fe C2 '3 456' . '4 646' 97.04(9) ?
C3 Fe H1c '3 456' . '4 646' 114.61(6) ?
C3 Fe H2a '3 456' . '4 646' 86.35(6) ?
C3 Fe Fe '3 456' . '4 655' 91.71(7) ?
C3 Fe Fe '3 456' . '4 656' 131.61(6) ?
C3 Fe C3 '3 456' . '4 656' 88.04(9) ?
C3 Fe N4 '3 456' . '4 656' 77.78(8) ?
C3 Fe H3a '3 456' . '4 656' 99.12(6) ?
C3 Fe H4c '3 456' . '4 656' 72.32(6) ?
H1a Fe H3b '3 456' . '3 456' 36.868(14) ?
H1a Fe C3 '3 456' . '3 457' 76.67(7) ?
H1a Fe N4 '3 456' . '3 457' 66.03(7) ?
H1a Fe H4a '3 456' . '3 457' 59.83(3) ?
H1a Fe H4c '3 456' . '3 457' 72.72(3) ?
H1a Fe Fe '3 456' . '3 556' 140.84(2) ?
H1a Fe Fe '3 456' . '4 645' 84.18(3) ?
H1a Fe Cl4 '3 456' . '4 645' 77.02(3) ?
H1a Fe Fe '3 456' . '4 646' 107.86(3) ?
H1a Fe N1 '3 456' . '4 646' 77.35(7) ?
H1a Fe C2 '3 456' . '4 646' 69.35(8) ?
H1a Fe H1c '3 456' . '4 646' 83.82(2) ?
H1a Fe H2a '3 456' . '4 646' 58.956(13) ?
H1a Fe Fe '3 456' . '4 655' 121.36(2) ?
H1a Fe Fe '3 456' . '4 656' 155.95(2) ?
H1a Fe C3 '3 456' . '4 656' 115.46(8) ?
H1a Fe N4 '3 456' . '4 656' 108.15(6) ?
H1a Fe H3a '3 456' . '4 656' 126.08(2) ?
H1a Fe H4c '3 456' . '4 656' 103.03(2) ?
H3b Fe C3 '3 456' . '3 457' 94.56(7) ?
H3b Fe N4 '3 456' . '3 457' 78.63(7) ?
H3b Fe H4a '3 456' . '3 457' 75.60(3) ?
H3b Fe H4c '3 456' . '3 457' 77.53(3) ?
H3b Fe Fe '3 456' . '3 556' 131.69(2) ?
H3b Fe Fe '3 456' . '4 645' 93.70(2) ?
H3b Fe Cl4 '3 456' . '4 645' 86.46(3) ?
H3b Fe Fe '3 456' . '4 646' 139.656(17) ?
H3b Fe N1 '3 456' . '4 646' 112.54(7) ?
H3b Fe C2 '3 456' . '4 646' 100.28(7) ?
H3b Fe H1c '3 456' . '4 646' 119.64(2) ?
H3b Fe H2a '3 456' . '4 646' 89.681(15) ?
H3b Fe Fe '3 456' . '4 655' 85.15(2) ?
H3b Fe Fe '3 456' . '4 656' 128.08(2) ?
H3b Fe C3 '3 456' . '4 656' 84.82(7) ?
H3b Fe N4 '3 456' . '4 656' 73.08(6) ?
H3b Fe H3a '3 456' . '4 656' 95.842(16) ?
H3b Fe H4c '3 456' . '4 656' 67.327(14) ?
C3 Fe N4 '3 457' . '3 457' 16.54(9) ?
C3 Fe H4a '3 457' . '3 457' 19.07(7) ?
C3 Fe H4c '3 457' . '3 457' 24.13(6) ?
C3 Fe Fe '3 457' . '3 556' 133.64(7) ?
C3 Fe Fe '3 457' . '4 645' 135.01(6) ?
C3 Fe Cl4 '3 457' . '4 645' 133.65(6) ?
C3 Fe Fe '3 457' . '4 646' 92.49(6) ?
C3 Fe N1 '3 457' . '4 646' 78.09(9) ?
C3 Fe C2 '3 457' . '4 646' 92.60(9) ?
C3 Fe H1c '3 457' . '4 646' 75.33(6) ?
C3 Fe H2a '3 457' . '4 646' 92.12(6) ?
C3 Fe Fe '3 457' . '4 655' 130.01(6) ?
C3 Fe Fe '3 457' . '4 656' 88.89(6) ?
C3 Fe C3 '3 457' . '4 656' 87.07(9) ?
C3 Fe N4 '3 457' . '4 656' 101.76(8) ?
C3 Fe H3a '3 457' . '4 656' 87.25(6) ?
C3 Fe H4c '3 457' . '4 656' 104.76(6) ?
N4 Fe H4a '3 457' . '3 457' 7.03(6) ?
N4 Fe H4c '3 457' . '3 457' 12.51(6) ?
N4 Fe Fe '3 457' . '3 556' 148.90(6) ?
N4 Fe Fe '3 457' . '4 645' 139.85(6) ?
N4 Fe Cl4 '3 457' . '4 645' 135.64(6) ?
N4 Fe Fe '3 457' . '4 646' 107.52(6) ?
N4 Fe N1 '3 457' . '4 646' 88.41(9) ?
N4 Fe C2 '3 457' . '4 646' 99.70(9) ?
N4 Fe H1c '3 457' . '4 646' 87.25(6) ?
N4 Fe H2a '3 457' . '4 646' 96.37(6) ?
N4 Fe Fe '3 457' . '4 655' 123.28(6) ?
N4 Fe Fe '3 457' . '4 656' 95.21(6) ?
N4 Fe C3 '3 457' . '4 656' 81.32(10) ?
N4 Fe N4 '3 457' . '4 656' 92.76(8) ?
N4 Fe H3a '3 457' . '4 656' 84.56(6) ?
N4 Fe H4c '3 457' . '4 656' 94.33(6) ?
H4a Fe H4c '3 457' . '3 457' 18.815(10) ?
H4a Fe Fe '3 457' . '3 556' 152.68(2) ?
H4a Fe Fe '3 457' . '4 645' 133.13(2) ?
H4a Fe Cl4 '3 457' . '4 645' 128.69(2) ?
H4a Fe Fe '3 457' . '4 646' 105.57(2) ?
H4a Fe N1 '3 457' . '4 646' 83.87(7) ?
H4a Fe C2 '3 457' . '4 646' 93.91(8) ?
H4a Fe H1c '3 457' . '4 646' 83.465(17) ?
H4a Fe H2a '3 457' . '4 646' 89.974(16) ?
H4a Fe Fe '3 457' . '4 655' 128.55(2) ?
H4a Fe Fe '3 457' . '4 656' 102.09(2) ?
H4a Fe C3 '3 457' . '4 656' 87.43(8) ?
H4a Fe N4 '3 457' . '4 656' 97.80(6) ?
H4a Fe H3a '3 457' . '4 656' 91.204(16) ?
H4a Fe H4c '3 457' . '4 656' 98.79(2) ?
H4c Fe Fe '3 457' . '3 556' 145.68(2) ?
H4c Fe Fe '3 457' . '4 645' 151.839(17) ?
H4c Fe Cl4 '3 457' . '4 645' 146.81(2) ?
H4c Fe Fe '3 457' . '4 646' 116.51(2) ?
H4c Fe N1 '3 457' . '4 646' 100.37(7) ?
H4c Fe C2 '3 457' . '4 646' 112.20(8) ?
H4c Fe H1c '3 457' . '4 646' 98.62(2) ?
H4c Fe H2a '3 457' . '4 646' 108.76(2) ?
H4c Fe Fe '3 457' . '4 655' 110.86(3) ?
H4c Fe Fe '3 457' . '4 656' 86.21(3) ?
H4c Fe C3 '3 457' . '4 656' 68.83(8) ?
H4c Fe N4 '3 457' . '4 656' 80.51(6) ?
H4c Fe H3a '3 457' . '4 656' 72.403(18) ?
H4c Fe H4c '3 457' . '4 656' 82.42(2) ?
Fe Fe Fe '3 556' . '4 645' 57.010(15) ?
Fe Fe Cl4 '3 556' . '4 645' 63.96(2) ?
Fe Fe Fe '3 556' . '4 646' 56.205(14) ?
Fe Fe N1 '3 556' . '4 646' 85.24(7) ?
Fe Fe C2 '3 556' . '4 646' 83.14(8) ?
Fe Fe H1c '3 556' . '4 646' 82.446(15) ?
Fe Fe H2a '3 556' . '4 646' 91.201(15) ?
Fe Fe Fe '3 556' . '4 655' 63.024(18) ?
Fe Fe Fe '3 556' . '4 656' 62.122(17) ?
Fe Fe C3 '3 556' . '4 656' 93.40(8) ?
Fe Fe N4 '3 556' . '4 656' 90.94(6) ?
Fe Fe H3a '3 556' . '4 656' 85.281(15) ?
Fe Fe H4c '3 556' . '4 656' 92.800(16) ?
Fe Fe Cl4 '4 645' . '4 645' 7.566(18) ?
Fe Fe Fe '4 645' . '4 646' 55.34(2) ?
Fe Fe N1 '4 645' . '4 646' 57.99(6) ?
Fe Fe C2 '4 645' . '4 646' 42.42(7) ?
Fe Fe H1c '4 645' . '4 646' 62.27(2) ?
Fe Fe H2a '4 645' . '4 646' 43.789(18) ?
Fe Fe Fe '4 645' . '4 655' 94.72(3) ?
Fe Fe Fe '4 645' . '4 656' 119.13(3) ?
Fe Fe C3 '4 645' . '4 656' 137.74(7) ?
Fe Fe N4 '4 645' . '4 656' 122.92(6) ?
Fe Fe H3a '4 645' . '4 656' 135.59(2) ?
Fe Fe H4c '4 645' . '4 656' 119.17(3) ?
Cl4 Fe Fe '4 645' . '4 646' 60.86(3) ?
Cl4 Fe N1 '4 645' . '4 646' 59.27(6) ?
Cl4 Fe C2 '4 645' . '4 646' 42.21(7) ?
Cl4 Fe H1c '4 645' . '4 646' 64.44(3) ?
Cl4 Fe H2a '4 645' . '4 646' 41.53(2) ?
Cl4 Fe Fe '4 645' . '4 655' 96.29(3) ?
Cl4 Fe Fe '4 645' . '4 656' 125.92(3) ?
Cl4 Fe C3 '4 645' . '4 656' 138.94(7) ?
Cl4 Fe N4 '4 645' . '4 656' 122.49(6) ?
Cl4 Fe H3a '4 645' . '4 656' 138.85(3) ?
Cl4 Fe H4c '4 645' . '4 656' 117.98(3) ?
Fe Fe N1 '4 646' . '4 646' 31.46(7) ?
Fe Fe C2 '4 646' . '4 646' 39.66(7) ?
Fe Fe H1c '4 646' . '4 646' 26.789(14) ?
Fe Fe H2a '4 646' . '4 646' 50.353(18) ?
Fe Fe Fe '4 646' . '4 655' 119.13(3) ?
Fe Fe Fe '4 646' . '4 656' 91.68(3) ?
Fe Fe C3 '4 646' . '4 656' 135.25(7) ?
Fe Fe N4 '4 646' . '4 656' 143.42(7) ?
Fe Fe H3a '4 646' . '4 656' 124.17(2) ?
Fe Fe H4c '4 646' . '4 656' 147.36(2) ?
N1 Fe C2 '4 646' . '4 646' 18.51(8) ?
N1 Fe H1c '4 646' . '4 646' 7.68(6) ?
N1 Fe H2a '4 646' . '4 646' 26.18(6) ?
N1 Fe Fe '4 646' . '4 655' 147.01(8) ?
N1 Fe Fe '4 646' . '4 656' 118.81(7) ?
N1 Fe C3 '4 646' . '4 656' 157.77(8) ?
N1 Fe N4 '4 646' . '4 656' 174.38(9) ?
N1 Fe H3a '4 646' . '4 656' 148.77(6) ?
N1 Fe H4c '4 646' . '4 656' 177.14(6) ?
C2 Fe H1c '4 646' . '4 646' 25.49(7) ?
C2 Fe H2a '4 646' . '4 646' 10.69(7) ?
C2 Fe Fe '4 646' . '4 655' 136.76(8) ?
C2 Fe Fe '4 646' . '4 656' 131.35(8) ?
C2 Fe C3 '4 646' . '4 656' 174.90(10) ?
C2 Fe N4 '4 646' . '4 656' 164.52(9) ?
C2 Fe H3a '4 646' . '4 656' 163.83(7) ?
C2 Fe H4c '4 646' . '4 656' 159.11(7) ?
H1c Fe H2a '4 646' . '4 646' 33.792(15) ?
H1c Fe Fe '4 646' . '4 655' 145.41(2) ?
H1c Fe Fe '4 646' . '4 656' 111.34(3) ?
H1c Fe C3 '4 646' . '4 656' 150.40(6) ?
H1c Fe N4 '4 646' . '4 656' 166.91(6) ?
H1c Fe H3a '4 646' . '4 656' 141.11(3) ?
H1c Fe H4c '4 646' . '4 656' 173.03(2) ?
H2a Fe Fe '4 646' . '4 655' 137.80(2) ?
H2a Fe Fe '4 646' . '4 656' 142.03(2) ?
H2a Fe C3 '4 646' . '4 656' 174.35(7) ?
H2a Fe N4 '4 646' . '4 656' 158.51(6) ?
H2a Fe H3a '4 646' . '4 656' 174.47(2) ?
H2a Fe H4c '4 646' . '4 656' 152.11(2) ?
Fe Fe Fe '4 655' . '4 656' 55.34(2) ?
Fe Fe C3 '4 655' . '4 656' 43.03(7) ?
Fe Fe N4 '4 655' . '4 656' 30.78(6) ?
Fe Fe H3a '4 655' . '4 656' 43.408(16) ?
Fe Fe H4c '4 655' . '4 656' 30.584(16) ?
Fe Fe C3 '4 656' . '4 656' 43.57(7) ?
Fe Fe N4 '4 656' . '4 656' 55.61(6) ?
Fe Fe H3a '4 656' . '4 656' 32.494(11) ?
Fe Fe H4c '4 656' . '4 656' 61.78(2) ?
C3 Fe N4 '4 656' . '4 656' 18.27(8) ?
C3 Fe H3a '4 656' . '4 656' 11.08(7) ?
C3 Fe H4c '4 656' . '4 656' 24.31(6) ?
N4 Fe H3a '4 656' . '4 656' 26.25(6) ?
N4 Fe H4c '4 656' . '4 656' 6.49(6) ?
H3a Fe H4c '4 656' . '4 656' 32.722(15) ?
Fe Cl3 Fe . . '2 564' 146.79(6) ?
Fe Cl4 Fe . . '4 655' 155.63(6) ?
Fe Cl5 Fe . . '1 554' 146.06(5) ?
Fe O6 H6a . . . 123.0(3) ?
Fe O6 H6b . . . 113.6(3) ?
H6a O6 H6b . . . 102.2(4) ?
Fe N1 C2 . . . 104.8(3) ?
Fe N1 H1a . . . 127.5(3) ?
Fe N1 H1b . . . 19.6(3) ?
Fe N1 H1c . . . 93.0(3) ?
Fe N1 Fe . . '3 556' 114.40(10) ?
Fe N1 Fe . . '4 656' 115.56(12) ?
C2 N1 H1a . . . 110.5(5) ?
C2 N1 H1b . . . 110.2(5) ?
C2 N1 H1c . . . 111.4(4) ?
C2 N1 Fe . . '3 556' 113.7(3) ?
C2 N1 Fe . . '4 656' 84.3(3) ?
H1a N1 H1b . . . 109.1(4) ?
H1a N1 H1c . . . 108.2(5) ?
H1a N1 Fe . . '3 556' 14.1(2) ?
H1a N1 Fe . . '4 656' 105.7(3) ?
H1b N1 H1c . . . 107.3(5) ?
H1b N1 Fe . . '3 556' 95.5(3) ?
H1b N1 Fe . . '4 656' 133.7(3) ?
H1c N1 Fe . . '3 556' 117.2(3) ?
H1c N1 Fe . . '4 656' 31.1(2) ?
Fe N1 Fe '3 556' . '4 656' 119.19(12) ?
Fe C2 N1 . . . 58.4(3) ?
Fe C2 C3 . . . 93.1(3) ?
Fe C2 H2a . . . 157.0(4) ?
Fe C2 H2b . . . 63.7(3) ?
Fe C2 Fe . . '4 656' 103.59(10) ?
N1 C2 C3 . . . 111.2(4) ?
N1 C2 H2a . . . 109.1(5) ?
N1 C2 H2b . . . 109.0(5) ?
N1 C2 Fe . . '4 656' 77.2(3) ?
C3 C2 H2a . . . 109.8(5) ?
C3 C2 H2b . . . 109.5(5) ?
C3 C2 Fe . . '4 656' 163.2(4) ?
H2a C2 H2b . . . 108.3(5) ?
H2a C2 Fe . . '4 656' 53.5(3) ?
H2b C2 Fe . . '4 656' 79.9(3) ?
C2 C3 N4 . . . 111.9(4) ?
C2 C3 H3a . . . 109.1(5) ?
C2 C3 H3b . . . 109.2(5) ?
C2 C3 Fe . . '3 556' 89.4(3) ?
C2 C3 Fe . . '3 557' 99.7(3) ?
C2 C3 Fe . . '4 646' 168.2(4) ?
N4 C3 H3a . . . 109.1(5) ?
N4 C3 H3b . . . 109.5(5) ?
N4 C3 Fe . . '3 556' 140.8(4) ?
N4 C3 Fe . . '3 557' 56.6(3) ?
N4 C3 Fe . . '4 646' 72.9(2) ?
H3a C3 H3b . . . 108.0(5) ?
H3a C3 Fe . . '3 556' 93.0(3) ?
H3a C3 Fe . . '3 557' 151.2(3) ?
H3a C3 Fe . . '4 646' 59.3(3) ?
H3b C3 Fe . . '3 556' 31.4(2) ?
H3b C3 Fe . . '3 557' 62.0(3) ?
H3b C3 Fe . . '4 646' 78.1(3) ?
Fe C3 Fe '3 556' . '3 557' 88.58(11) ?
Fe C3 Fe '3 556' . '4 646' 92.97(9) ?
Fe C3 Fe '3 557' . '4 646' 91.91(9) ?
C3 N4 H4a . . . 109.7(4) ?
C3 N4 H4b . . . 109.9(4) ?
C3 N4 H4c . . . 112.3(4) ?
C3 N4 Fe . . '1 556' 119.1(3) ?
C3 N4 Fe . . '3 557' 106.8(3) ?
C3 N4 Fe . . '4 646' 88.9(3) ?
H4a N4 H4b . . . 108.1(4) ?
H4a N4 H4c . . . 108.5(4) ?
H4a N4 Fe . . '1 556' 96.2(3) ?
H4a N4 Fe . . '3 557' 26.6(2) ?
H4a N4 Fe . . '4 646' 129.6(3) ?
H4b N4 H4c . . . 108.3(4) ?
H4b N4 Fe . . '1 556' 12.6(2) ?
H4b N4 Fe . . '3 557' 130.7(3) ?
H4b N4 Fe . . '4 646' 108.5(3) ?
H4c N4 Fe . . '1 556' 109.6(3) ?
H4c N4 Fe . . '3 557' 86.2(3) ?
H4c N4 Fe . . '4 646' 25.9(2) ?
Fe N4 Fe '1 556' . '3 557' 118.17(11) ?
Fe N4 Fe '1 556' . '4 646' 115.40(10) ?
Fe N4 Fe '3 557' . '4 646' 103.89(9) ?
N1 H1a Fe . . '3 556' 162.1(3) ?
Fe H1b N1 . . . 155.1(3) ?
Fe H1c N1 . . . 74.6(3) ?
Fe H1c Fe . . '4 656' 131.23(2) ?
N1 H1c Fe . . '4 656' 141.2(3) ?
C2 H2a Fe . . '4 656' 115.8(3) ?
C2 H2b Fe . . '1 556' 136.7(3) ?
C3 H3a Fe . . '4 646' 109.6(3) ?
C3 H3b Fe . . '3 556' 141.7(3) ?
N4 H4a Fe . . '1 556' 71.2(3) ?
N4 H4a Fe . . '3 557' 146.3(3) ?
Fe H4a Fe '1 556' . '3 557' 135.31(2) ?
N4 H4b Fe . . '1 556' 163.7(3) ?
N4 H4c Fe . . '3 557' 81.3(3) ?
N4 H4c Fe . . '4 646' 147.6(3) ?
Fe H4c Fe '3 557' . '4 646' 119.48(2) ?
Fe H6a O6 . . . 40.8(2) ?
Fe H6a Fe . . '1 556' 167.521(19) ?
O6 H6a Fe . . '1 556' 149.5(2) ?
Fe H6b O6 . . . 48.0(2) ?

loop_
_geom_bond_atom_site_label_1
_geom_bond_atom_site_label_2
_geom_bond_site_symmetry_1
_geom_bond_site_symmetry_2
_geom_bond_distance
_geom_bond_publ_flag
Fe Cl1 . . 2.3769(17) ?
Fe Cl2 . . 2.3718(17) ?
Fe Cl3 . . 2.3750(17) ?
Fe Cl4 . . 2.3358(17) ?
Fe Cl5 . . 2.3293(15) ?
Fe O6 . . 2.180(4) ?
Fe N1 . . 4.344(6) ?
Fe C2 . . 4.930(6) ?
Fe H1b . . 3.4565(14) ?
Fe H1c . . 4.4991(14) ?
Fe H6a . . 2.8013(11) ?
Fe H6b . . 2.6880(9) ?
Fe Fe . '1 554' 6.888(2) ?
Fe N4 . '1 554' 4.148(5) ?
Fe H2b . '1 554' 4.2569(12) ?
Fe H4a . '1 554' 4.3558(18) ?
Fe H4b . '1 554' 3.2184(12) ?
Fe H6a . '1 554' 4.1262(14) ?
Fe Fe . '1 556' 6.888(2) ?
Fe Cl5 . '1 556' 4.832(2) ?
Fe Fe . '2 554' 7.633(2) ?
Fe Fe . 2 7.633(2) ?
Fe Fe . '2 564' 6.9695(19) ?
Fe Fe . '2 565' 6.9695(19) ?
Fe Cl3 . '2 565' 4.860(2) ?
Fe Fe . '3 456' 7.282(3) ?
Fe N1 . '3 456' 4.320(6) ?
Fe C3 . '3 456' 4.890(6) ?
Fe H1a . '3 456' 3.4090(12) ?
Fe H3b . '3 456' 4.1051(12) ?
Fe C3 . '3 457' 4.974(6) ?
Fe N4 . '3 457' 4.339(5) ?
Fe H4a . '3 457' 3.5098(15) ?
Fe H4c . '3 457' 4.3795(15) ?
Fe Fe . '3 556' 7.282(3) ?
Fe Fe . '4 645' 7.322(2) ?
Fe Cl4 . '4 645' 5.130(2) ?
Fe Fe . '4 646' 7.508(2) ?
Fe N1 . '4 646' 4.530(4) ?
Fe C2 . '4 646' 4.621(5) ?
Fe H1c . '4 646' 3.7366(13) ?
Fe H2a . '4 646' 4.1259(16) ?
Fe Fe . '4 655' 7.322(2) ?
Fe Fe . '4 656' 7.508(2) ?
Fe C3 . '4 656' 4.719(5) ?
Fe N4 . '4 656' 4.511(5) ?
Fe H3a . '4 656' 4.3077(17) ?
Fe H4c . '4 656' 3.6792(13) ?
O6 H6a . . .935(3) ?
O6 H6b . . .927(4) ?
N1 C2 . . 1.474(7) ?
N1 H1a . . .947(6) ?
N1 H1b . . .957(5) ?
N1 H1c . . .966(4) ?
C2 C3 . . 1.480(7) ?
C2 H2a . . .953(6) ?
C2 H2b . . .961(6) ?
C3 N4 . . 1.480(7) ?
C3 H3a . . .963(6) ?
C3 H3b . . .955(6) ?
N4 H4a . . .957(5) ?
N4 H4b . . .959(5) ?
N4 H4c . . .951(4) ?

loop_
_geom_contact_atom_site_label_1
_geom_contact_atom_site_label_2
_geom_contact_distance
_geom_contact_site_symmetry_1
_geom_contact_site_symmetry_2
_geom_contact_publ_flag
Cl1 O6 3.061(4) . . ?
Cl1 H1c 2.5289(15) . '4 646' ?
Cl2 H1a 2.5702(17) . '3 456' ?
Cl2 H4a 2.3588(16) . '3 457' ?
Cl3 H6b 2.4019(16) . '2 564' ?
Cl4 O6 3.083(4) . . ?
Cl4 H1b 2.5824(16) . . ?
Cl4 H4c 2.5846(15) . '4 656' ?
Cl5 H6a 2.3370(13) . '1 554' ?
N1 C3 2.437(6) . . ?
N1 H2a 2.000(4) . . ?
N1 H2b 2.005(5) . . ?
C2 N4 2.453(7) . . ?
C2 H1a 2.012(6) . . ?
C2 H1b 2.016(5) . . ?
C2 H1c 2.036(5) . . ?
C2 H3a 2.012(5) . . ?
C2 H3b 2.008(6) . . ?
C3 H2a 2.013(5) . . ?
C3 H2b 2.016(5) . . ?
C3 H4a 2.015(5) . . ?
C3 H4b 2.018(5) . . ?
C3 H4c 2.040(5) . . ?
N4 H3a 2.012(5) . . ?
N4 H3b 2.011(5) . . ?
H1a H1b 1.5513(6) . . ?
H1a H1c 1.5494(4) . . ?
H1b H1c 1.5495(5) . . ?
H2a H2b 1.5513(6) . . ?
H3a H3b 1.5513(6) . . ?
H4a H4b 1.5513(6) . . ?
H4a H4c 1.5489(5) . . ?
H4b H4c 1.5488(4) . . ?
H6a H6b 1.4490(4) . . ?

loop_
_geom_hbond_atom_site_label_D
_geom_hbond_atom_site_label_H
_geom_hbond_atom_site_label_A
_geom_hbond_site_symmetry_D
_geom_hbond_site_symmetry_H
_geom_hbond_site_symmetry_A
_geom_hbond_distance_DH
_geom_hbond_distance_HA
_geom_hbond_distance_DA
_geom_hbond_angle_DHA
_geom_hbond_publ_flag
? ? ? ? ? ? ? ? ? ? ?

loop_
_geom_torsion_atom_site_label_1
_geom_torsion_atom_site_label_2
_geom_torsion_atom_site_label_3
_geom_torsion_atom_site_label_4
_geom_torsion_site_symmetry_1
_geom_torsion_site_symmetry_2
_geom_torsion_site_symmetry_3
_geom_torsion_site_symmetry_4
_geom_torsion
_geom_torsion_publ_flag
? ? ? ? ? ? ? ? ? ?
